data_4035081
loop_
_publ_author_name
'Da Silva Pinto, Solange'
'Davies, Stephen G.'
'Fletcher, Ai M.'
'Roberts, Paul M.'
'Thomson, James E.'

_publ_section_title
;
 Diastereoselective Ammonium-Directed Epoxidation in the Asymmetric
 Syntheses of Dihydroconduramines (+)-C-2, (-)-C-2, (+)-D-2, (+)-E-2,
 (+)-F-2, and (-)-F-2.
;
_journal_issue 17
_journal_name_full 'The Journal of organic chemistry'
_journal_page_first 9939
_journal_page_last 9957
_journal_paper_doi 10.1021/acs.joc.8b01359
_journal_volume 83
_journal_year 2018
_chemical_absolute_configuration ad
_chemical_formula_moiety 'C14 H21 N1 O3'
_chemical_formula_sum 'C14 H21 N O3'
_chemical_formula_weight 251.33
_space_group_IT_number 19
_space_group_name_Hall 'P 2ac 2ab'
_space_group_name_H-M_alt 'P 21 21 21'
_symmetry_cell_setting orthorhombic
_symmetry_space_group_name_Hall 'P 2ac 2ab'
_symmetry_space_group_name_H-M 'P 21 21 21'
_atom_sites_solution_hydrogens difmap
_atom_sites_solution_primary direct
_cell_angle_alpha 90
_cell_angle_beta 90
_cell_angle_gamma 90
_cell_formula_units_Z 4
_cell_length_a 6.4569(3)
_cell_length_b 8.3507(3)
_cell_length_c 25.6234(10)
_cell_measurement_reflns_used 3311
_cell_measurement_temperature 150
_cell_measurement_theta_max 76
_cell_measurement_theta_min 6
_cell_volume 1381.60(10)
_computing_cell_refinement 'CrysAlis, (Oxford Diffraction, 2002)'
_computing_data_collection 'SuperNova, (Oxford Diffraction, 2010)'
_computing_data_reduction 'CrysAlis, (Oxford Diffraction, 2002)'
_computing_molecular_graphics 'CAMERON (Watkin et al., 1996)'
_computing_publication_material 'CRYSTALS (Betteridge et al., 2003)'
_computing_structure_refinement 'CRYSTALS (Betteridge et al., 2003)'
_computing_structure_solution 'SIR92 (Altomare et al., 1994)'
_diffrn_ambient_temperature 150
_diffrn_measured_fraction_theta_full 0.995
_diffrn_measured_fraction_theta_max 0.978
_diffrn_measurement_device Area
_diffrn_measurement_device_type 'Oxford Diffraction SuperNova'
_diffrn_measurement_method \w/2\q
_diffrn_radiation_monochromator graphite
_diffrn_radiation_type 'Cu K\a'
_diffrn_radiation_wavelength 1.54184
_diffrn_reflns_av_R_equivalents 0.021
_diffrn_reflns_limit_h_max 8
_diffrn_reflns_limit_h_min -6
_diffrn_reflns_limit_k_max 8
_diffrn_reflns_limit_k_min -10
_diffrn_reflns_limit_l_max 32
_diffrn_reflns_limit_l_min -16
_diffrn_reflns_number 6506
_diffrn_reflns_theta_full 54.755
_diffrn_reflns_theta_max 76.048
_diffrn_reflns_theta_min 5.572
_diffrn_standards_number 0
_exptl_absorpt_coefficient_mu 0.683
_exptl_absorpt_correction_type none
_exptl_crystal_colour colourless
_exptl_crystal_density_diffrn 1.208
_exptl_crystal_density_method 'not measured'
_exptl_crystal_description block
_exptl_crystal_F_000 544
_exptl_crystal_size_max 0.180
_exptl_crystal_size_mid 0.150
_exptl_crystal_size_min 0.150
_refine_diff_density_max 0.13
_refine_diff_density_min -0.13
_refine_ls_abs_structure_details 'Flack (1983), 1090 Friedel-pairs'
_refine_ls_abs_structure_Flack -0.14(19)
_refine_ls_extinction_method None
_refine_ls_goodness_of_fit_ref 1.0084
_refine_ls_hydrogen_treatment constr
_refine_ls_matrix_type full
_refine_ls_number_parameters 164
_refine_ls_number_reflns 2092
_refine_ls_number_restraints 0
_refine_ls_R_factor_all 0.0294
_refine_ls_R_factor_gt 0.0277
_refine_ls_shift/su_max 0.0007495
_refine_ls_shift/su_mean 0.0000422
_refine_ls_structure_factor_coef Fsqd
_refine_ls_weighting_details
;
 Method= Modified Sheldrick 
 w=1/[\s^2^(F^2^) + ( 0.04P)^2^ + 0.15P] 
 ,where P=(max(Fo^2^,0) + 2Fc^2^)/3 
;
_refine_ls_weighting_scheme calc
_refine_ls_wR_factor_all 0.0703
_refine_ls_wR_factor_gt 0.0685
_refine_ls_wR_factor_ref 0.0703
_reflns_limit_h_max 8
_reflns_limit_h_min -8
_reflns_limit_k_max 10
_reflns_limit_k_min 0
_reflns_limit_l_max 32
_reflns_limit_l_min 0
_reflns_number_gt 2000
_reflns_number_total 2755
_reflns_threshold_expression I>2.0\s(I)
_oxford_diffrn_Wilson_B_factor 2.23
_oxford_diffrn_Wilson_scale 0.01
_oxford_refine_ls_r_factor_ref 0.0294
_oxford_refine_ls_scale 9.4(3)
_oxford_reflns_number_all 2092
_oxford_reflns_threshold_expression_ref I>-3.0\s(I)
_cod_data_source_file jo8b01359_si_002.cif
_cod_data_source_block 36
_cod_original_cell_volume 1381.60(9)
_cod_original_formula_sum 'C14 H21 N1 O3'
_cod_database_code 4035081

loop_
_symmetry_equiv_pos_as_xyz
x,y,z
x+1/2,-y+1/2,-z
-x,y+1/2,-z+1/2
-x+1/2,-y,z+1/2

loop_
_atom_site_label
_atom_site_type_symbol
_atom_site_fract_x
_atom_site_fract_y
_atom_site_fract_z
_atom_site_U_iso_or_equiv
_atom_site_occupancy
_atom_site_adp_type
_atom_site_refinement_flags_posn
O1 O -0.06187(15) 0.12445(12) 0.72064(4) 0.0252 1.0000 Uani .
C2 C 0.0204(2) 0.11488(17) 0.66846(5) 0.0211 1.0000 Uani .
C3 C 0.0909(2) 0.28487(16) 0.65484(5) 0.0185 1.0000 Uani .
N4 N -0.08975(17) 0.39239(14) 0.65499(4) 0.0199 1.0000 Uani .
C5 C -0.0564(2) 0.55074(17) 0.63034(5) 0.0228 1.0000 Uani .
C6 C 0.0070(2) 0.53125(17) 0.57357(6) 0.0238 1.0000 Uani .
C7 C -0.1050(3) 0.43370(19) 0.54017(6) 0.0333 1.0000 Uani .
C8 C -0.0474(3) 0.4182(2) 0.48830(6) 0.0421 1.0000 Uani .
C9 C 0.1211(3) 0.5015(2) 0.46947(7) 0.0473 1.0000 Uani .
C10 C 0.2318(3) 0.6000(2) 0.50205(7) 0.0479 1.0000 Uani .
C11 C 0.1763(3) 0.6138(2) 0.55432(7) 0.0335 1.0000 Uani .
C12 C -0.2566(3) 0.6463(2) 0.63517(6) 0.0326 1.0000 Uani .
C13 C 0.2695(2) 0.33595(17) 0.69040(5) 0.0193 1.0000 Uani .
O14 O 0.20226(15) 0.34737(12) 0.74396(4) 0.0227 1.0000 Uani .
C15 C 0.4511(2) 0.21961(17) 0.68655(5) 0.0224 1.0000 Uani .
O16 O 0.53291(16) 0.22812(13) 0.63483(4) 0.0292 1.0000 Uani .
C17 C 0.3837(2) 0.04866(18) 0.69824(6) 0.0255 1.0000 Uani .
C18 C 0.2002(2) -0.00227(17) 0.66466(6) 0.0253 1.0000 Uani .
H21 H -0.0918 0.0833 0.6428 0.0284 1.0000 Uiso R
H31 H 0.1489 0.2838 0.6177 0.0232 1.0000 Uiso R
H51 H 0.0588 0.6106 0.6487 0.0310 1.0000 Uiso R
H71 H -0.2271 0.3747 0.5538 0.0413 1.0000 Uiso R
H81 H -0.1230 0.3475 0.4643 0.0521 1.0000 Uiso R
H91 H 0.1552 0.4911 0.4334 0.0615 1.0000 Uiso R
H101 H 0.3495 0.6619 0.4887 0.0591 1.0000 Uiso R
H111 H 0.2552 0.6834 0.5776 0.0428 1.0000 Uiso R
H123 H -0.2353 0.7531 0.6194 0.0505 1.0000 Uiso R
H122 H -0.2919 0.6588 0.6730 0.0513 1.0000 Uiso R
H121 H -0.3666 0.5907 0.6154 0.0514 1.0000 Uiso R
H131 H 0.3186 0.4474 0.6796 0.0245 1.0000 Uiso R
H151 H 0.5602 0.2543 0.7132 0.0290 1.0000 Uiso R
H171 H 0.3422 0.0433 0.7365 0.0383 1.0000 Uiso R
H172 H 0.5000 -0.0217 0.6926 0.0392 1.0000 Uiso R
H182 H 0.1472 -0.1122 0.6756 0.0325 1.0000 Uiso R
H181 H 0.2483 -0.0070 0.6268 0.0318 1.0000 Uiso R
H141 H 0.1129 0.2720 0.7493 0.0387 1.0000 Uiso R
H41 H -0.1326 0.4065 0.6897 0.0267 1.0000 Uiso R
H11 H -0.0960 0.0309 0.7332 0.0405 1.0000 Uiso R
H161 H 0.6484 0.2838 0.6385 0.0478 1.0000 Uiso R

loop_
_atom_site_aniso_label
_atom_site_aniso_U_11
_atom_site_aniso_U_22
_atom_site_aniso_U_33
_atom_site_aniso_U_23
_atom_site_aniso_U_13
_atom_site_aniso_U_12
O1 0.0243(5) 0.0217(5) 0.0297(6) 0.0034(4) 0.0080(5) -0.0020(5)
C2 0.0182(7) 0.0210(7) 0.0240(8) -0.0010(6) 0.0004(6) -0.0030(6)
C3 0.0157(7) 0.0206(7) 0.0193(7) 0.0008(6) 0.0013(6) -0.0006(6)
N4 0.0176(6) 0.0229(6) 0.0194(6) 0.0020(5) 0.0013(5) 0.0011(5)
C5 0.0253(7) 0.0205(7) 0.0227(7) 0.0017(6) -0.0035(7) 0.0003(7)
C6 0.0281(8) 0.0204(7) 0.0229(7) 0.0053(6) -0.0016(7) 0.0031(6)
C7 0.0419(9) 0.0323(8) 0.0256(8) 0.0036(7) -0.0025(8) -0.0074(8)
C8 0.0625(12) 0.0392(9) 0.0245(8) -0.0013(7) -0.0023(9) -0.0042(10)
C9 0.0681(13) 0.0467(11) 0.0270(9) 0.0019(8) 0.0144(10) 0.0044(10)
C10 0.0494(11) 0.0522(11) 0.0422(11) 0.0111(9) 0.0171(10) -0.0052(10)
C11 0.0339(9) 0.0325(9) 0.0343(9) 0.0039(7) 0.0036(8) -0.0017(8)
C12 0.0403(9) 0.0297(8) 0.0278(8) 0.0022(7) -0.0013(8) 0.0108(8)
C13 0.0190(7) 0.0206(7) 0.0184(7) 0.0005(6) 0.0007(6) -0.0025(6)
O14 0.0244(5) 0.0234(5) 0.0204(5) -0.0036(4) 0.0010(4) 0.0013(5)
C15 0.0168(7) 0.0288(8) 0.0216(7) -0.0026(6) -0.0009(6) 0.0009(7)
O16 0.0180(5) 0.0435(6) 0.0260(5) -0.0041(5) 0.0035(5) -0.0023(5)
C17 0.0220(7) 0.0265(8) 0.0281(8) -0.0016(7) -0.0005(7) 0.0075(7)
C18 0.0248(8) 0.0206(7) 0.0306(8) -0.0022(6) 0.0000(7) 0.0002(7)

loop_
_atom_type_symbol
_atom_type_scat_dispersion_real
_atom_type_scat_dispersion_imag
_atom_type_scat_Cromer_Mann_a1
_atom_type_scat_Cromer_Mann_b1
_atom_type_scat_Cromer_Mann_a2
_atom_type_scat_Cromer_Mann_b2
_atom_type_scat_Cromer_Mann_a3
_atom_type_scat_Cromer_Mann_b3
_atom_type_scat_Cromer_Mann_a4
_atom_type_scat_Cromer_Mann_b4
_atom_type_scat_Cromer_Mann_c
_atom_type_scat_source
C 0.0181 0.0091 2.3100 20.8439 1.0200 10.2075 1.5886 0.5687 0.8650 51.6512 0.2156 'International Tables Vol C 4.2.6.8 and 6.1.1.4'
H 0.0000 0.0000 0.4930 10.5109 0.3229 26.1257 0.1402 3.1424 0.0408 57.7998 0.0030 'International Tables Vol C 4.2.6.8 and 6.1.1.4'
N 0.0311 0.0180 12.2126 0.0057 3.1322 9.8933 2.0125 28.9975 1.1663 0.5826 -11.5290 'International Tables Vol C 4.2.6.8 and 6.1.1.4'
O 0.0492 0.0322 3.0485 13.2771 2.2868 5.7011 1.5463 0.3239 0.8670 32.9089 0.2508 'International Tables Vol C 4.2.6.8 and 6.1.1.4'

loop_
_geom_angle_atom_site_label_1
_geom_angle_atom_site_label_2
_geom_angle_atom_site_label_3
_geom_angle
_geom_angle_publ_flag
C2 O1 H11 112.6 no
O1 C2 C3 105.65(11) yes
O1 C2 C18 112.10(12) yes
C3 C2 C18 110.78(12) yes
O1 C2 H21 110.7 no
C3 C2 H21 107.8 no
C18 C2 H21 109.7 no
C2 C3 N4 109.24(11) yes
C2 C3 C13 110.28(11) yes
N4 C3 C13 115.19(11) yes
C2 C3 H31 108.2 no
N4 C3 H31 107.3 no
C13 C3 H31 106.3 no
C3 N4 C5 115.37(11) yes
C3 N4 H41 108.2 no
C5 N4 H41 109.5 no
N4 C5 C6 110.59(11) yes
N4 C5 C12 108.04(11) yes
C6 C5 C12 111.24(12) yes
N4 C5 H51 110.4 no
C6 C5 H51 107.5 no
C12 C5 H51 109.1 no
C5 C6 C7 120.91(13) yes
C5 C6 C11 120.06(14) yes
C7 C6 C11 119.03(14) yes
C6 C7 C8 120.49(16) yes
C6 C7 H71 119.3 no
C8 C7 H71 120.3 no
C7 C8 C9 120.01(17) yes
C7 C8 H81 121.5 no
C9 C8 H81 118.5 no
C8 C9 C10 120.04(16) yes
C8 C9 H91 118.4 no
C10 C9 H91 121.6 no
C9 C10 C11 120.03(17) yes
C9 C10 H101 120.4 no
C11 C10 H101 119.5 no
C10 C11 C6 120.39(17) yes
C10 C11 H111 120.2 no
C6 C11 H111 119.4 no
C5 C12 H123 108.7 no
C5 C12 H122 109.0 no
H123 C12 H122 109.5 no
C5 C12 H121 108.8 no
H123 C12 H121 108.3 no
H122 C12 H121 112.4 no
C3 C13 O14 110.97(11) yes
C3 C13 C15 111.30(11) yes
O14 C13 C15 109.57(11) yes
C3 C13 H131 109.0 no
O14 C13 H131 107.0 no
C15 C13 H131 108.9 no
C13 O14 H141 107.7 no
C13 C15 O16 108.20(11) yes
C13 C15 C17 111.37(12) yes
O16 C15 C17 109.57(11) yes
C13 C15 H151 107.8 no
O16 C15 H151 110.5 no
C17 C15 H151 109.4 no
C15 O16 H161 103.8 no
C15 C17 C18 111.89(12) yes
C15 C17 H171 107.8 no
C18 C17 H171 109.1 no
C15 C17 H172 108.6 no
C18 C17 H172 110.5 no
H171 C17 H172 108.8 no
C17 C18 C2 112.18(12) yes
C17 C18 H182 110.9 no
C2 C18 H182 107.8 no
C17 C18 H181 108.2 no
C2 C18 H181 108.5 no
H182 C18 H181 109.2 no

loop_
_geom_bond_atom_site_label_1
_geom_bond_atom_site_label_2
_geom_bond_distance
_geom_bond_publ_flag
O1 C2 1.4409(17) yes
O1 H11 0.873 no
C2 C3 1.5310(19) yes
C2 C18 1.522(2) yes
C2 H21 1.013 no
C3 N4 1.4718(18) yes
C3 C13 1.5308(19) yes
C3 H31 1.023 no
N4 C5 1.4811(18) yes
N4 H41 0.938 no
C5 C6 1.520(2) yes
C5 C12 1.524(2) yes
C5 H51 1.013 no
C6 C7 1.385(2) yes
C6 C11 1.383(2) yes
C7 C8 1.386(2) yes
C7 H71 0.993 no
C8 C9 1.378(3) yes
C8 H81 0.982 no
C9 C10 1.373(3) yes
C9 H91 0.955 no
C10 C11 1.391(2) yes
C10 H101 0.981 no
C11 H111 0.977 no
C12 H123 0.989 no
C12 H122 1.002 no
C12 H121 0.987 no
C13 O14 1.4425(16) yes
C13 C15 1.526(2) yes
C13 H131 1.021 no
O14 H141 0.864 no
C15 O16 1.4283(17) yes
C15 C17 1.522(2) yes
C15 H151 1.022 no
O16 H161 0.884 no
C17 C18 1.524(2) yes
C17 H171 1.017 no
C17 H172 0.965 no
C18 H182 1.019 no
C18 H181 1.020 no

loop_
_geom_hbond_atom_site_label_D
_geom_hbond_atom_site_label_H
_geom_hbond_atom_site_label_A
_geom_hbond_site_symmetry_A
_geom_hbond_angle_DHA
_geom_hbond_distance_DH
_geom_hbond_distance_HA
_geom_hbond_distance_DA
_geom_hbond_publ_flag
O14 H141 O1 . 147.18(4) 0.864 1.825 2.594(2) yes
O1 H11 O14 3_546 171.78(4) 0.873 1.778 2.645(2) yes
O16 H161 N4 1_655 172.77(4) 0.884 1.964 2.843(2) yes
